data_1560349
loop_
_publ_author_name
'Yuan, Lv-Bing'
'He, Yan-Ping'
'Xu, Hai'
'Zhang, Jian'

_publ_section_title
;
 Syntheses, crystal structures and fluorescent properties of three metal-
 tris(4&#x2032;-carboxybiphenyl)amine frameworks
;
_journal_name_full 'Journal of Solid State Chemistry'
_journal_page_first 200
_journal_page_last 205
_journal_paper_doi 10.1016/j.jssc.2017.08.024
_journal_volume 255
_journal_year 2017
_chemical_formula_sum 'C44 H34 N4 O7.85 Zn'
_chemical_formula_weight 809.74
_space_group_crystal_system monoclinic
_space_group_IT_number 15
_space_group_name_Hall '-C 2yc'
_space_group_name_H-M_alt 'C 1 2/c 1'
_atom_sites_solution_hydrogens geom
_atom_sites_solution_primary direct
_atom_sites_solution_secondary difmap
_cell_angle_alpha 90
_cell_angle_beta 106.802(2)
_cell_angle_gamma 90
_cell_formula_units_Z 8
_cell_length_a 35.8058(8)
_cell_length_b 14.0548(3)
_cell_length_c 15.4366(4)
_cell_measurement_reflns_used 4367
_cell_measurement_temperature 293(2)
_cell_measurement_theta_max 59.1190
_cell_measurement_theta_min 4.2650
_cell_volume 7436.7(3)
_computing_cell_refinement 'CrysAlisPro 1.171.38.43f (Rigaku OD, 2015)'
_computing_data_collection 'CrysAlisPro 1.171.38.43f (Rigaku OD, 2015)'
_computing_data_reduction 'CrysAlisPro 1.171.38.43f (Rigaku OD, 2015)'
_computing_molecular_graphics 'Bruker SHELXTL'
_computing_publication_material 'Bruker SHELXTL'
_computing_structure_refinement 'SHELXL-2014 (Sheldrick, 2014)'
_computing_structure_solution 'SHELXL-2014 (Sheldrick, 2014)'
_diffrn_ambient_temperature 293(2)
_diffrn_detector_area_resol_mean 10.5594
_diffrn_measured_fraction_theta_full 0.773
_diffrn_measured_fraction_theta_max 0.963
_diffrn_measurement_device_type 'SuperNova, Dual, Cu at zero, Atlas'
_diffrn_measurement_method none
_diffrn_radiation_type CuK\a
_diffrn_radiation_wavelength 1.54178
_diffrn_reflns_av_R_equivalents 0.0175
_diffrn_reflns_av_unetI/netI 0.0284
_diffrn_reflns_Laue_measured_fraction_full 0.773
_diffrn_reflns_Laue_measured_fraction_max 0.963
_diffrn_reflns_limit_h_max 39
_diffrn_reflns_limit_h_min -30
_diffrn_reflns_limit_k_max 9
_diffrn_reflns_limit_k_min -15
_diffrn_reflns_limit_l_max 16
_diffrn_reflns_limit_l_min -16
_diffrn_reflns_number 8539
_diffrn_reflns_point_group_measured_fraction_full 0.773
_diffrn_reflns_point_group_measured_fraction_max 0.963
_diffrn_reflns_theta_full 67.679
_diffrn_reflns_theta_max 59.205
_diffrn_reflns_theta_min 4.275
_diffrn_source 'micro-focus sealed X-ray tube'
_diffrn_standards_interval_count none
_diffrn_standards_interval_time none
_diffrn_standards_number none
_exptl_absorpt_coefficient_mu 1.436
_exptl_absorpt_correction_T_max 1.00000
_exptl_absorpt_correction_T_min 0.74155
_exptl_absorpt_correction_type multi-scan
_exptl_absorpt_process_details none
_exptl_crystal_colour yellow
_exptl_crystal_density_diffrn 1.446
_exptl_crystal_density_method 'not measured'
_exptl_crystal_description needle
_exptl_crystal_F_000 3350
_exptl_crystal_size_max 0.4
_exptl_crystal_size_mid 0.25
_exptl_crystal_size_min 0.15
_refine_diff_density_max 1.418
_refine_diff_density_min -1.368
_refine_diff_density_rms 0.173
_refine_ls_extinction_coef .
_refine_ls_extinction_method none
_refine_ls_goodness_of_fit_ref 1.785
_refine_ls_hydrogen_treatment constr
_refine_ls_matrix_type full
_refine_ls_number_parameters 523
_refine_ls_number_reflns 5201
_refine_ls_number_restraints 28
_refine_ls_restrained_S_all 1.791
_refine_ls_R_factor_all 0.1170
_refine_ls_R_factor_gt 0.1081
_refine_ls_shift/su_max 0.000
_refine_ls_shift/su_mean 0.000
_refine_ls_structure_factor_coef Fsqd
_refine_ls_weighting_details 'w=1/[\s^2^(Fo^2^)+(0.2000P)^2^] where P=(Fo^2^+2Fc^2^)/3'
_refine_ls_weighting_scheme calc
_refine_ls_wR_factor_gt 0.3592
_refine_ls_wR_factor_ref 0.3770
_reflns_Friedel_coverage 0.000
_reflns_Friedel_fraction_full .
_reflns_Friedel_fraction_max .
_reflns_number_gt 4500
_reflns_number_total 5201
_reflns_threshold_expression 'I > 2\s(I)'
_cod_data_source_file mmc2.cif
_cod_data_source_block a
_cod_original_sg_symbol_H-M C2/c
_cod_database_code 1560349
_shelx_space_group_comment
;
The symmetry employed for this shelxl refinement is uniquely defined
by the following loop, which should always be used as a source of
symmetry information in preference to the above space-group names.
They are only intended as comments.
;
_shelxl_version_number 2014-3

loop_
_space_group_symop_operation_xyz
'x, y, z'
'-x, y, -z+1/2'
'x+1/2, y+1/2, z'
'-x+1/2, y+1/2, -z+1/2'
'-x, -y, -z'
'x, -y, z-1/2'
'-x+1/2, -y+1/2, -z'
'x+1/2, -y+1/2, z-1/2'

loop_
_atom_site_label
_atom_site_type_symbol
_atom_site_fract_x
_atom_site_fract_y
_atom_site_fract_z
_atom_site_U_iso_or_equiv
_atom_site_adp_type
_atom_site_occupancy
_atom_site_site_symmetry_order
_atom_site_calc_flag
_atom_site_refinement_flags_posn
_atom_site_refinement_flags_adp
_atom_site_refinement_flags_occupancy
_atom_site_disorder_assembly
_atom_site_disorder_group
Zn1 Zn 0.11849(3) -0.70497(7) 0.73975(6) 0.0423(5) Uani 1 1 d . . . . .
O1 O 0.19915(11) -0.5536(3) 0.8036(3) 0.0299(10) Uani 1 1 d . U . . .
O2 O 0.13578(14) -0.5706(4) 0.7355(4) 0.0419(14) Uani 0.85 1 d . U P . .
O3 O 0.29218(12) 0.7823(3) 0.6352(3) 0.0288(10) Uani 1 1 d . . . . .
O4 O 0.34131(11) 0.7007(3) 0.7278(3) 0.0282(10) Uani 1 1 d . U . . .
O5 O 0.09830(18) -0.6946(4) 0.8430(5) 0.0657(17) Uani 1 1 d . U . . .
O6 O -0.07993(14) 0.2998(3) -0.1225(4) 0.0454(13) Uani 1 1 d . U . . .
O7 O -0.07190(17) 0.1513(4) -0.1614(4) 0.0386(14) Uani 0.8 1 d . . P . .
O7' O -0.0925(9) 0.148(2) -0.1355(19) 0.054(7) Uani 0.2 1 d . U P . .
N2 N 0.14997(13) 0.1196(3) 0.4696(3) 0.0246(11) Uani 1 1 d . . . . .
N3 N 0.0902(2) 0.4657(5) 0.5146(5) 0.065(2) Uani 1 1 d . . . . .
H3A H 0.0872 0.4173 0.5459 0.077 Uiso 1 1 calc R U . . .
C2 C 0.1227(3) 0.4752(7) 0.4891(7) 0.070(3) Uani 1 1 d . . . . .
H2A H 0.1413 0.4274 0.5070 0.084 Uiso 1 1 calc R U . . .
C3 C 0.0584(3) 0.5426(13) 0.4871(12) 0.139(6) Uani 1 1 d . . . . .
H3B H 0.0370 0.5260 0.5102 0.209 Uiso 1 1 calc R U . . .
H3C H 0.0690 0.6028 0.5118 0.209 Uiso 1 1 calc R U . . .
H3D H 0.0493 0.5469 0.4224 0.209 Uiso 1 1 calc R U . . .
C4 C 0.28647(15) 0.6157(4) 0.6424(3) 0.0203(12) Uani 1 1 d . . . . .
C5 C 0.19761(17) -0.2858(4) 0.6868(4) 0.0264(14) Uani 1 1 d . . . . .
H5A H 0.2207 -0.2564 0.6853 0.032 Uiso 1 1 calc R U . . .
C6 C 0.19285(16) -0.0957(4) 0.5976(4) 0.0255(13) Uani 1 1 d . . . . .
H6A H 0.2173 -0.1235 0.6202 0.031 Uiso 1 1 calc R U . . .
C7 C 0.16265(15) -0.2375(4) 0.6535(3) 0.0167(11) Uani 1 1 d . . . . .
C8 C 0.16674(17) -0.5197(5) 0.7617(4) 0.0329(15) Uani 1 1 d . U . . .
C9 C 0.20787(15) 0.3371(4) 0.4665(3) 0.0210(12) Uani 1 1 d . . . . .
H9A H 0.2138 0.3767 0.4240 0.025 Uiso 1 1 calc R U . . .
C10 C 0.29887(15) 0.5327(4) 0.6896(3) 0.0204(12) Uani 1 1 d . . . . .
H10A H 0.3211 0.5324 0.7390 0.024 Uiso 1 1 calc R U . . .
C11 C 0.15434(16) 0.0341(4) 0.5189(4) 0.0232(12) Uani 1 1 d . U . . .
C12 C 0.18483(15) 0.2569(4) 0.4375(4) 0.0223(12) Uani 1 1 d . . . . .
H12A H 0.1754 0.2436 0.3760 0.027 Uiso 1 1 calc R U . . .
C13 C 0.24505(16) 0.4469(4) 0.5888(3) 0.0206(12) Uani 1 1 d . . . . .
C14 C 0.19909(15) -0.3759(4) 0.7220(4) 0.0238(13) Uani 1 1 d . . . . .
H14A H 0.2230 -0.4067 0.7418 0.029 Uiso 1 1 calc R U . . .
C15 C 0.07654(15) 0.0715(4) 0.2484(4) 0.0256(13) Uani 1 1 d . . . . .
H15A H 0.0699 0.0227 0.2060 0.031 Uiso 1 1 calc R U . . .
C16 C 0.16034(15) -0.1424(4) 0.6096(3) 0.0181(12) Uani 1 1 d . . . . .
C17 C 0.30861(17) 0.7058(4) 0.6697(4) 0.0231(13) Uani 1 1 d . U . . .
C18 C 0.18985(15) -0.0100(4) 0.5535(4) 0.0260(13) Uani 1 1 d . . . . .
H18A H 0.2122 0.0188 0.5468 0.031 Uiso 1 1 calc R U . . .
C19 C 0.05572(15) 0.1574(4) 0.2335(4) 0.0226(12) Uani 1 1 d . . . . .
C20 C 0.27745(16) 0.4483(4) 0.6622(3) 0.0211(12) Uani 1 1 d . . . . .
H20A H 0.2855 0.3926 0.6946 0.025 Uiso 1 1 calc R U . . .
C21 C 0.22222(15) 0.3592(4) 0.5583(3) 0.0205(12) Uani 1 1 d . . . . .
C22 C 0.16622(15) -0.4216(4) 0.7286(3) 0.0222(12) Uani 1 1 d . . . . .
C23 C 0.00287(16) 0.0969(5) 0.0977(4) 0.0322(15) Uani 1 1 d . . . . .
H23A H 0.0074 0.0357 0.1212 0.039 Uiso 1 1 calc R U . . .
C24 C 0.23271(16) 0.5325(4) 0.5410(3) 0.0218(12) Uani 1 1 d . . . . .
H24A H 0.2106 0.5325 0.4913 0.026 Uiso 1 1 calc R U . . .
C25 C 0.25308(15) 0.6156(4) 0.5671(3) 0.0221(13) Uani 1 1 d . . . . .
H25A H 0.2448 0.6716 0.5351 0.027 Uiso 1 1 calc R U . . .
C26 C 0.17606(17) 0.1977(4) 0.4990(4) 0.0232(13) Uani 1 1 d . . . . .
C27 C 0.12893(18) -0.2824(5) 0.6616(5) 0.0380(17) Uani 1 1 d . . . . .
H27A H 0.1052 -0.2503 0.6434 0.046 Uiso 1 1 calc R U . . .
C28 C 0.21388(19) 0.2959(4) 0.6207(4) 0.0267(14) Uani 1 1 d . . . . .
H28A H 0.2242 0.3072 0.6824 0.032 Uiso 1 1 calc R U . . .
C29 C 0.01625(18) 0.2639(5) 0.1100(4) 0.0311(14) Uani 1 1 d . . . . .
H29A H 0.0306 0.3152 0.1402 0.037 Uiso 1 1 calc R U . . .
C30 C 0.06511(16) 0.2264(4) 0.2994(4) 0.0277(14) Uani 1 1 d . . . . .
H30A H 0.0506 0.2823 0.2915 0.033 Uiso 1 1 calc R U . . .
C31 C 0.09589(18) 0.2142(4) 0.3779(4) 0.0266(14) Uani 1 1 d . . . . .
H31A H 0.1018 0.2615 0.4219 0.032 Uiso 1 1 calc R U . . .
C32 C 0.02451(16) 0.1735(4) 0.1465(4) 0.0265(13) Uani 1 1 d . . . . .
C33 C -0.02476(18) 0.1114(4) 0.0162(4) 0.0318(15) Uani 1 1 d . . . . .
H33A H -0.0381 0.0599 -0.0162 0.038 Uiso 1 1 calc R U . . .
C34 C 0.1904(2) 0.2166(4) 0.5913(4) 0.0303(15) Uani 1 1 d . . . . .
H34A H 0.1843 0.1764 0.6331 0.036 Uiso 1 1 calc R U . . .
C35 C 0.11754(15) 0.1313(4) 0.3898(4) 0.0219(12) Uani 1 1 d . . . . .
C36 C -0.03294(19) 0.2042(5) -0.0185(5) 0.0356(16) Uani 1 1 d . . . . .
C37 C 0.12229(17) -0.0104(5) 0.5318(5) 0.046(2) Uani 1 1 d . U . . .
H37A H 0.0979 0.0177 0.5086 0.055 Uiso 1 1 calc R U . . .
C38 C 0.10734(15) 0.0598(4) 0.3275(4) 0.0249(13) Uani 1 1 d . . . . .
H38A H 0.1210 0.0026 0.3378 0.030 Uiso 1 1 calc R U . . .
C39 C 0.12477(18) -0.0949(5) 0.5778(6) 0.048(2) Uani 1 1 d . . . . .
H39A H 0.1025 -0.1209 0.5877 0.057 Uiso 1 1 calc R U . . .
C40 C 0.13016(18) -0.3724(5) 0.6958(5) 0.047(2) Uani 1 1 d . . . . .
H40A H 0.1071 -0.4019 0.6976 0.056 Uiso 1 1 calc R U . . .
C41 C -0.01263(18) 0.2799(5) 0.0300(4) 0.0316(15) Uani 1 1 d . . . . .
H41A H -0.0184 0.3417 0.0088 0.038 Uiso 1 1 calc R U . . .
C42 C -0.06426(19) 0.2177(5) -0.1063(4) 0.0369(17) Uani 1 1 d . U . . .
C43 C 0.0890(5) -0.7567(13) 0.8930(11) 0.141(5) Uani 1 1 d D U . . .
H43A H 0.1013 -0.7626 0.9547 0.169 Uiso 1 1 calc R U . . .
N1 N 0.0576(5) -0.8170(11) 0.8440(11) 0.168(5) Uani 1 1 d D U . . .
H1A H 0.0515 -0.8159 0.7859 0.202 Uiso 1 1 calc R U . . .
O8 O 0.1300(6) 0.5359(17) 0.448(3) 0.61(5) Uani 1 1 d . . . . .
C1 C 0.0358(6) -0.8780(17) 0.8844(15) 0.196(7) Uani 1 1 d D U . . .
H1B H 0.0164 -0.9109 0.8380 0.295 Uiso 1 1 calc R U . . .
H1C H 0.0530 -0.9234 0.9224 0.295 Uiso 1 1 calc R U . . .
H1D H 0.0233 -0.8410 0.9203 0.295 Uiso 1 1 calc R U . . .
C45 C 0.0157(9) 0.570(4) 0.242(3) 0.34(3) Uani 1 1 d . . . . .
N4 N 0.0325(9) 0.5152(16) 0.211(3) 0.33(3) Uani 1 1 d . . . . .

loop_
_atom_site_aniso_label
_atom_site_aniso_U_11
_atom_site_aniso_U_22
_atom_site_aniso_U_33
_atom_site_aniso_U_23
_atom_site_aniso_U_13
_atom_site_aniso_U_12
Zn1 0.0403(7) 0.0324(8) 0.0465(8) 0.0098(4) 0.0002(5) -0.0003(4)
O1 0.032(2) 0.014(2) 0.031(2) 0.0043(17) -0.0107(17) 0.0003(17)
O2 0.033(3) 0.023(3) 0.057(3) 0.016(3) -0.008(2) 0.000(2)
O3 0.037(2) 0.011(2) 0.028(2) -0.0027(17) -0.0081(18) -0.0044(17)
O4 0.026(2) 0.026(2) 0.024(2) 0.0000(16) -0.0059(17) -0.0048(16)
O5 0.075(4) 0.043(4) 0.082(4) 0.007(3) 0.027(3) 0.002(3)
O6 0.039(3) 0.030(3) 0.052(3) 0.000(2) -0.011(2) 0.000(2)
O7 0.037(3) 0.031(4) 0.034(3) -0.008(3) -0.011(3) -0.005(3)
O7' 0.057(10) 0.050(11) 0.048(10) -0.009(8) 0.004(8) 0.009(9)
N2 0.037(3) 0.008(2) 0.022(2) 0.0038(19) -0.003(2) -0.005(2)
N3 0.066(4) 0.043(4) 0.087(5) 0.015(4) 0.026(4) 0.007(3)
C2 0.079(6) 0.044(5) 0.088(7) -0.004(5) 0.026(5) -0.004(5)
C3 0.071(7) 0.186(17) 0.159(14) -0.042(13) 0.029(8) 0.001(9)
C4 0.029(3) 0.016(3) 0.014(3) -0.001(2) 0.003(2) -0.004(2)
C5 0.022(3) 0.016(3) 0.036(3) -0.002(2) 0.001(2) -0.003(2)
C6 0.024(3) 0.022(3) 0.025(3) 0.006(2) -0.001(2) -0.002(2)
C7 0.026(3) 0.011(3) 0.009(2) -0.004(2) -0.002(2) -0.001(2)
C8 0.037(3) 0.025(4) 0.036(3) 0.017(3) 0.009(3) -0.001(3)
C9 0.035(3) 0.012(3) 0.012(3) 0.002(2) 0.000(2) -0.002(2)
C10 0.025(3) 0.017(3) 0.014(2) -0.003(2) -0.002(2) 0.003(2)
C11 0.038(3) 0.006(3) 0.022(3) 0.000(2) 0.003(2) 0.001(2)
C12 0.029(3) 0.017(3) 0.015(3) 0.000(2) -0.002(2) -0.002(2)
C13 0.034(3) 0.010(3) 0.016(3) 0.001(2) 0.004(2) -0.001(2)
C14 0.025(3) 0.012(3) 0.028(3) -0.002(2) -0.003(2) 0.002(2)
C15 0.029(3) 0.012(3) 0.031(3) -0.005(2) 0.002(2) -0.005(2)
C16 0.025(3) 0.006(3) 0.019(3) -0.001(2) 0.000(2) -0.001(2)
C17 0.037(3) 0.015(3) 0.015(3) -0.001(2) 0.005(2) -0.007(2)
C18 0.025(3) 0.022(3) 0.026(3) 0.002(2) -0.001(2) -0.009(2)
C19 0.022(3) 0.015(3) 0.026(3) 0.001(2) 0.000(2) -0.004(2)
C20 0.037(3) 0.008(3) 0.015(3) 0.002(2) 0.002(2) 0.003(2)
C21 0.029(3) 0.008(3) 0.018(3) 0.001(2) -0.003(2) -0.001(2)
C22 0.031(3) 0.014(3) 0.017(3) 0.003(2) 0.000(2) 0.002(2)
C23 0.031(3) 0.019(3) 0.039(3) -0.002(3) -0.002(3) 0.003(3)
C24 0.034(3) 0.014(3) 0.011(2) 0.001(2) -0.004(2) -0.004(2)
C25 0.030(3) 0.010(3) 0.020(3) 0.004(2) -0.003(2) 0.002(2)
C26 0.034(3) 0.008(3) 0.023(3) 0.001(2) 0.001(2) 0.000(2)
C27 0.027(3) 0.034(4) 0.053(4) 0.028(3) 0.011(3) 0.013(3)
C28 0.049(4) 0.011(3) 0.016(3) 0.003(2) 0.003(3) -0.004(2)
C29 0.035(3) 0.020(3) 0.034(3) -0.002(3) 0.003(3) -0.010(3)
C30 0.029(3) 0.016(3) 0.035(3) 0.007(3) 0.004(3) 0.003(2)
C31 0.039(3) 0.011(3) 0.026(3) -0.003(2) 0.004(3) -0.007(2)
C32 0.025(3) 0.020(3) 0.029(3) 0.002(3) 0.000(2) -0.001(3)
C33 0.039(3) 0.017(3) 0.033(3) -0.009(3) 0.000(3) 0.001(3)
C34 0.060(4) 0.012(3) 0.015(3) 0.001(2) 0.006(3) -0.008(3)
C35 0.026(3) 0.011(3) 0.026(3) 0.002(2) 0.002(2) -0.004(2)
C36 0.038(4) 0.029(4) 0.035(4) -0.002(3) 0.003(3) -0.003(3)
C37 0.025(3) 0.029(4) 0.083(5) 0.036(4) 0.014(3) 0.007(3)
C38 0.022(3) 0.019(3) 0.030(3) 0.002(2) 0.001(2) 0.002(2)
C39 0.023(3) 0.024(4) 0.092(6) 0.031(4) 0.011(3) 0.005(3)
C40 0.027(3) 0.038(4) 0.076(5) 0.030(4) 0.015(3) 0.001(3)
C41 0.031(3) 0.023(4) 0.034(3) 0.010(3) -0.001(3) -0.003(3)
C42 0.036(4) 0.031(4) 0.033(4) 0.002(3) -0.007(3) -0.013(3)
C43 0.155(11) 0.147(11) 0.116(9) 0.029(8) 0.032(8) -0.067(8)
N1 0.179(11) 0.147(10) 0.151(10) 0.017(8) 0.005(8) -0.051(8)
O8 0.170(16) 0.19(2) 1.42(14) 0.12(4) 0.13(4) 0.015(17)
C1 0.199(16) 0.183(17) 0.197(16) 0.015(13) 0.041(12) -0.063(13)
C45 0.19(4) 0.51(7) 0.24(3) -0.10(5) -0.08(4) -0.10(4)
N4 0.24(3) 0.102(15) 0.66(8) 0.01(2) 0.15(4) -0.014(16)

loop_
_atom_type_symbol
_atom_type_description
_atom_type_scat_dispersion_real
_atom_type_scat_dispersion_imag
_atom_type_scat_source
C C 0.0181 0.0091 'International Tables Vol C Tables 4.2.6.8 and 6.1.1.4'
H H 0.0000 0.0000 'International Tables Vol C Tables 4.2.6.8 and 6.1.1.4'
N N 0.0311 0.0180 'International Tables Vol C Tables 4.2.6.8 and 6.1.1.4'
O O 0.0492 0.0322 'International Tables Vol C Tables 4.2.6.8 and 6.1.1.4'
Zn Zn -1.5491 0.6778 'International Tables Vol C Tables 4.2.6.8 and 6.1.1.4'

loop_
_geom_angle_atom_site_label_1
_geom_angle_atom_site_label_2
_geom_angle_atom_site_label_3
_geom_angle
_geom_angle_site_symmetry_1
_geom_angle_site_symmetry_3
O4 Zn1 O5 105.6(2) 4_536 .
O4 Zn1 O6 123.2(2) 4_536 2_545
O5 Zn1 O6 115.6(3) . 2_545
O4 Zn1 O2 116.60(19) 4_536 .
O5 Zn1 O2 98.6(3) . .
O6 Zn1 O2 94.6(2) 2_545 .
O4 Zn1 O7' 73.7(7) 4_536 2_545
O5 Zn1 O7' 114.4(7) . 2_545
O6 Zn1 O7' 54.7(6) 2_545 2_545
O2 Zn1 O7' 141.8(6) . 2_545
O4 Zn1 C42 104.37(19) 4_536 2_545
O5 Zn1 C42 108.0(2) . 2_545
O6 Zn1 C42 27.6(2) 2_545 2_545
O2 Zn1 C42 122.2(2) . 2_545
O7' Zn1 C42 30.7(7) 2_545 2_545
C8 O2 Zn1 139.9(4) . .
C17 O4 Zn1 128.5(4) . 4_566
C43 O5 Zn1 132.3(11) . .
C42 O6 Zn1 107.9(4) . 2_565
O7' O7 C42 78.1(19) . .
O7 O7' C42 60.7(19) . .
O7 O7' Zn1 83(2) . 2_565
C42 O7' Zn1 74.6(13) . 2_565
C11 N2 C26 121.6(4) . .
C11 N2 C35 119.8(4) . .
C26 N2 C35 118.5(4) . .
C2 N3 C3 119.1(9) . .
C2 N3 H3A 120.4 . .
C3 N3 H3A 120.4 . .
O8 C2 N3 126.7(16) . .
O8 C2 H2A 116.7 . .
N3 C2 H2A 116.7 . .
N3 C3 H3B 109.5 . .
N3 C3 H3C 109.5 . .
H3B C3 H3C 109.5 . .
N3 C3 H3D 109.5 . .
H3B C3 H3D 109.5 . .
H3C C3 H3D 109.5 . .
C10 C4 C25 120.2(5) . .
C10 C4 C17 120.4(5) . .
C25 C4 C17 119.3(5) . .
C14 C5 C7 121.8(5) . .
C14 C5 H5A 119.1 . .
C7 C5 H5A 119.1 . .
C18 C6 C16 122.0(5) . .
C18 C6 H6A 119.0 . .
C16 C6 H6A 119.0 . .
C5 C7 C27 117.1(5) . .
C5 C7 C16 122.3(5) . .
C27 C7 C16 120.6(5) . .
O1 C8 O2 122.7(6) . .
O1 C8 C22 117.1(5) . .
O2 C8 C22 119.4(5) . .
C12 C9 C21 121.1(5) . .
C12 C9 H9A 119.4 . .
C21 C9 H9A 119.4 . .
C4 C10 C20 119.3(5) . .
C4 C10 H10A 120.4 . .
C20 C10 H10A 120.4 . .
C18 C11 C37 117.1(5) . .
C18 C11 N2 122.7(5) . .
C37 C11 N2 120.1(5) . .
C26 C12 C9 120.3(5) . .
C26 C12 H12A 119.9 . .
C9 C12 H12A 119.9 . .
C20 C13 C24 118.8(5) . .
C20 C13 C21 122.3(5) . .
C24 C13 C21 118.9(5) . .
C5 C14 C22 121.7(5) . .
C5 C14 H14A 119.1 . .
C22 C14 H14A 119.1 . .
C38 C15 C19 119.5(5) . .
C38 C15 H15A 120.3 . .
C19 C15 H15A 120.3 . .
C39 C16 C6 116.1(5) . .
C39 C16 C7 120.9(5) . .
C6 C16 C7 123.0(5) . .
O4 C17 O3 125.0(5) . .
O4 C17 C4 117.6(5) . .
O3 C17 C4 117.3(5) . .
C6 C18 C11 121.3(5) . .
C6 C18 H18A 119.4 . .
C11 C18 H18A 119.4 . .
C30 C19 C15 118.7(5) . .
C30 C19 C32 121.2(5) . .
C15 C19 C32 120.1(5) . .
C13 C20 C10 121.3(5) . .
C13 C20 H20A 119.4 . .
C10 C20 H20A 119.4 . .
C9 C21 C28 117.8(5) . .
C9 C21 C13 121.1(5) . .
C28 C21 C13 121.1(5) . .
C14 C22 C40 117.2(5) . .
C14 C22 C8 122.8(5) . .
C40 C22 C8 119.9(5) . .
C33 C23 C32 121.0(6) . .
C33 C23 H23A 119.5 . .
C32 C23 H23A 119.5 . .
C25 C24 C13 120.7(5) . .
C25 C24 H24A 119.6 . .
C13 C24 H24A 119.6 . .
C24 C25 C4 119.7(5) . .
C24 C25 H25A 120.2 . .
C4 C25 H25A 120.2 . .
C12 C26 C34 120.2(5) . .
C12 C26 N2 120.6(5) . .
C34 C26 N2 119.1(5) . .
C40 C27 C7 121.3(6) . .
C40 C27 H27A 119.4 . .
C7 C27 H27A 119.4 . .
C34 C28 C21 120.8(5) . .
C34 C28 H28A 119.6 . .
C21 C28 H28A 119.6 . .
C41 C29 C32 122.0(6) . .
C41 C29 H29A 119.0 . .
C32 C29 H29A 119.0 . .
C31 C30 C19 121.3(5) . .
C31 C30 H30A 119.4 . .
C19 C30 H30A 119.4 . .
C30 C31 C35 119.5(5) . .
C30 C31 H31A 120.3 . .
C35 C31 H31A 120.3 . .
C29 C32 C23 117.5(5) . .
C29 C32 C19 121.4(5) . .
C23 C32 C19 121.1(5) . .
C23 C33 C36 120.1(6) . .
C23 C33 H33A 119.9 . .
C36 C33 H33A 119.9 . .
C28 C34 C26 119.7(5) . .
C28 C34 H34A 120.1 . .
C26 C34 H34A 120.1 . .
C38 C35 C31 120.1(5) . .
C38 C35 N2 120.3(5) . .
C31 C35 N2 119.6(5) . .
C41 C36 C33 119.2(6) . .
C41 C36 C42 122.1(6) . .
C33 C36 C42 118.7(6) . .
C39 C37 C11 122.6(6) . .
C39 C37 H37A 118.7 . .
C11 C37 H37A 118.7 . .
C35 C38 C15 120.7(5) . .
C35 C38 H38A 119.6 . .
C15 C38 H38A 119.6 . .
C37 C39 C16 120.8(6) . .
C37 C39 H39A 119.6 . .
C16 C39 H39A 119.6 . .
C27 C40 C22 120.8(6) . .
C27 C40 H40A 119.6 . .
C22 C40 H40A 119.6 . .
C36 C41 C29 120.0(6) . .
C36 C41 H41A 120.0 . .
C29 C41 H41A 120.0 . .
O7 C42 O6 123.4(6) . .
O7 C42 O7' 41.2(12) . .
O6 C42 O7' 109.9(12) . .
O7 C42 C36 118.9(6) . .
O6 C42 C36 117.6(6) . .
O7' C42 C36 119.1(12) . .
O7 C42 Zn1 78.9(4) . 2_565
O6 C42 Zn1 44.6(3) . 2_565
O7' C42 Zn1 74.7(12) . 2_565
C36 C42 Zn1 162.1(5) . 2_565
O5 C43 N1 112.8(13) . .
O5 C43 H43A 123.6 . .
N1 C43 H43A 123.6 . .
C1 N1 C43 124.8(16) . .
C1 N1 H1A 117.6 . .
C43 N1 H1A 117.6 . .
N1 C1 H1B 109.5 . .
N1 C1 H1C 109.5 . .
H1B C1 H1C 109.5 . .
N1 C1 H1D 109.5 . .
H1B C1 H1D 109.5 . .
H1C C1 H1D 109.5 . .
N4 C45 C45 134(3) . 2

loop_
_geom_bond_atom_site_label_1
_geom_bond_atom_site_label_2
_geom_bond_distance
_geom_bond_site_symmetry_2
Zn1 O4 1.915(4) 4_536
Zn1 O5 1.936(7) .
Zn1 O6 1.935(5) 2_545
Zn1 O2 1.995(5) .
Zn1 O7' 2.62(3) 2_545
Zn1 C42 2.624(6) 2_545
O1 C8 1.248(7) .
O2 C8 1.282(8) .
O3 C17 1.267(7) .
O4 C17 1.254(7) .
O4 Zn1 1.915(4) 4_566
O5 C43 1.272(15) .
O6 C42 1.276(8) .
O6 Zn1 1.934(5) 2_565
O7 O7' 0.94(3) .
O7 C42 1.239(9) .
O7' C42 1.39(3) .
O7' Zn1 2.62(3) 2_565
N2 C11 1.406(7) .
N2 C26 1.427(7) .
N2 C35 1.437(7) .
N3 C2 1.339(12) .
N3 C3 1.539(16) .
N3 H3A 0.8600 .
C2 O8 1.14(3) .
C2 H2A 0.9300 .
C3 H3B 0.9600 .
C3 H3C 0.9600 .
C3 H3D 0.9600 .
C4 C10 1.379(8) .
C4 C25 1.407(7) .
C4 C17 1.489(8) .
C5 C14 1.372(8) .
C5 C7 1.386(8) .
C5 H5A 0.9300 .
C6 C18 1.373(8) .
C6 C16 1.395(7) .
C6 H6A 0.9300 .
C7 C27 1.400(8) .
C7 C16 1.490(8) .
C8 C22 1.470(8) .
C9 C12 1.392(8) .
C9 C21 1.395(7) .
C9 H9A 0.9300 .
C10 C20 1.409(8) .
C10 H10A 0.9300 .
C11 C18 1.376(8) .
C11 C37 1.372(8) .
C12 C26 1.366(8) .
C12 H12A 0.9300 .
C13 C20 1.368(7) .
C13 C24 1.413(8) .
C13 C21 1.479(8) .
C14 C22 1.370(8) .
C14 H14A 0.9300 .
C15 C38 1.398(8) .
C15 C19 1.404(8) .
C15 H15A 0.9300 .
C16 C39 1.395(8) .
C18 H18A 0.9300 .
C19 C30 1.376(8) .
C19 C32 1.494(8) .
C20 H20A 0.9300 .
C21 C28 1.406(8) .
C22 C40 1.422(8) .
C23 C33 1.373(8) .
C23 C32 1.410(8) .
C23 H23A 0.9300 .
C24 C25 1.375(8) .
C24 H24A 0.9300 .
C25 H25A 0.9300 .
C26 C34 1.394(9) .
C27 C40 1.367(9) .
C27 H27A 0.9300 .
C28 C34 1.391(8) .
C28 H28A 0.9300 .
C29 C41 1.380(9) .
C29 C32 1.386(9) .
C29 H29A 0.9300 .
C30 C31 1.392(9) .
C30 H30A 0.9300 .
C31 C35 1.382(8) .
C31 H31A 0.9300 .
C33 C36 1.407(9) .
C33 H33A 0.9300 .
C34 H34A 0.9300 .
C35 C38 1.366(8) .
C36 C41 1.381(9) .
C36 C42 1.500(9) .
C37 C39 1.373(9) .
C37 H37A 0.9300 .
C38 H38A 0.9300 .
C39 H39A 0.9300 .
C40 H40A 0.9300 .
C41 H41A 0.9300 .
C42 Zn1 2.624(6) 2_565
C43 N1 1.436(9) .
C43 H43A 0.9300 .
N1 C1 1.419(10) .
N1 H1A 0.8600 .
C1 H1B 0.9600 .
C1 H1C 0.9600 .
C1 H1D 0.9600 .
C45 N4 1.16(6) .
C45 C45 1.21(9) 2
